data_7244371
loop_
_publ_author_name
'Zhao, Quan-Qing'
'Rehbein, Julia'
'Reiser, Oliver'

_publ_section_title
;
 Thermoneutral synthesis of spiro-1,4-cyclohexadienes by
 visible-light-driven dearomatization of benzylmalonates
;
_journal_issue 7
_journal_name_full 'Green Chemistry'
_journal_page_first 2772
_journal_page_last 2776
_journal_paper_doi 10.1039/D1GC04686A
_journal_volume 24
_journal_year 2022
_chemical_formula_moiety 'C26 H32 O4'
_chemical_formula_sum 'C26 H32 O4'
_chemical_formula_weight 408.51
_space_group_crystal_system monoclinic
_space_group_IT_number 14
_space_group_name_Hall '-P 2ybc'
_space_group_name_H-M_alt 'P 1 21/c 1'
_atom_sites_solution_hydrogens mixed
_atom_sites_solution_primary dual
_audit_creation_date 2021-07-15
_audit_creation_method
;
Olex2 1.3-alpha
(compiled 2020.11.12 svn.r5f609507 for OlexSys, GUI svn.r6272)
;
_audit_update_record
;
2021-11-04 deposited with the CCDC.	2022-02-04 downloaded from the CCDC.
;
_cell_angle_alpha 90
_cell_angle_beta 111.9890(10)
_cell_angle_gamma 90
_cell_formula_units_Z 4
_cell_length_a 10.56390(10)
_cell_length_b 21.9239(2)
_cell_length_c 10.47960(10)
_cell_measurement_reflns_used 23182
_cell_measurement_temperature 123.00(10)
_cell_measurement_theta_max 74.9860
_cell_measurement_theta_min 4.0040
_cell_volume 2250.54(4)
_computing_cell_refinement 'CrysAlisPro 1.171.41.108a (Rigaku OD, 2021)'
_computing_data_collection 'CrysAlisPro 1.171.41.108a (Rigaku OD, 2021)'
_computing_data_reduction 'CrysAlisPro 1.171.41.108a (Rigaku OD, 2021)'
_computing_molecular_graphics 'Olex2 1.3-alpha (Dolomanov et al., 2009)'
_computing_publication_material 'Olex2 1.3-alpha (Dolomanov et al., 2009)'
_computing_structure_refinement 'SHELXL 2018/3 (Sheldrick, 2015)'
_computing_structure_solution 'SHELXT 2018/2 (Sheldrick, 2018)'
_diffrn_ambient_environment N~2~
_diffrn_ambient_temperature 123.00(10)
_diffrn_detector 'Hybrid Pixel Array Detector'
_diffrn_detector_area_resol_mean 10.0000
_diffrn_detector_type 'HyPix-Arc 150'
_diffrn_measured_fraction_theta_full 1.000
_diffrn_measured_fraction_theta_max 0.993
_diffrn_measurement_details
;
List of Runs (angles in degrees, time in seconds):

  # Type    Start    End  Width  t~exp~   \w     \q     \k     \f   Frames
#--------------------------------------------------------------------------
  1  \w     70.00 104.00   0.50    0.50    --   62.57  10.00  99.00   68
  2  \w    -91.00 -65.00   0.50    0.50    --  -64.16 -10.00 -74.00   52
  3  \w    -91.00 -42.00   0.50    0.50    --  -70.24 -10.00 -74.00   98
  4  \w     80.00 105.00   0.50    2.00    --   75.21  10.00  99.00   50
  5  \w     57.00  82.00   0.50    2.00    --   75.63  10.00  99.00   50
  6  \w     22.00  91.00   0.50    0.50    --   62.57-125.00-180.00  138
  7  \w     72.00 102.00   0.50    0.50    --   62.57  15.00-120.00   60
  8  \w     25.00  67.00   0.50    0.50    --   62.57 -95.00  90.00   84
  9  \w     35.00  68.00   0.50    0.50    --   62.57  15.00-120.00   66
 10  \w     25.00  65.00   0.50    0.50    --   62.57 -95.00  30.00   80
 11  \w     30.00  56.00   0.50    0.50    --   62.57 -95.00 -30.00   52
 12  \w     25.00  60.00   0.50    0.50    --   62.57 -95.00-180.00   70
 13  \w     25.00  50.00   0.50    0.50    --   62.57 -95.00 -90.00   50
 14  \w     31.00  71.00   0.50    0.50    --   62.57 -95.00 -60.00   80
 15  \w    -97.00 -29.00   0.50    0.50    --  -70.24 125.00-180.00  136
 16  \w   -115.00 -52.00   0.50    0.50    --  -70.24 -15.00-120.00  126
 17  \w     74.00 100.00   0.50    2.00    --   75.21-125.00 150.00   52
 18  \w     58.00  84.00   0.50    2.00    --   75.21 -95.00 120.00   52
 19  \w     36.00  61.00   0.50    2.00    --   75.21-125.00 150.00   50
 20  \w     43.00  83.00   0.50    2.00    --   75.21 -95.00-120.00   80
 21  \w   -108.00 -68.00   0.50    2.00    --  -75.50 133.00 -82.67   80
 22  \w   -115.00 -77.00   0.50    2.00    --  -75.50-122.00 -45.60   76
 23  \w   -118.00 -87.00   0.50    2.00    --  -75.50 -37.00 -53.44   62
 24  \w   -108.00 -80.00   0.50    2.00    --  -75.50 -85.00 100.86   56
 25  \w     54.00  80.00   0.50    2.00    --   75.63 -95.00  90.00   52
 26  \w     70.00 104.00   0.50    2.00    --   75.63-125.00  30.00   68
 27  \w     47.00  72.00   0.50    2.00    --   75.63 -95.00 -90.00   50
 28  \w     39.00  64.00   0.50    2.00    --   79.50-127.00 -38.39   50
 29  \w     43.00  69.00   0.50    2.00    --   79.50 -93.00 133.05   52
 30  \w     86.00 112.00   0.50    2.00    --   79.50  22.00 130.42   52
 31  \w     65.00 110.00   0.50    2.00    --   79.50  22.00 170.51   90
 32  \w     86.00 119.00   0.50    2.00    --   79.50  31.00 -17.12   66
 33  \w     66.00 117.00   0.50    2.00    --   79.50  22.00 -38.15  102
 34  \w     54.00 100.00   0.50    2.00    --   79.50-111.00-127.83   92
 35  \w     43.00  83.00   0.50    2.00    --   79.50 -94.00-161.22   80
 36  \w     61.00  96.00   0.50    2.00    --   79.50   6.00 175.51   70
 37  \w     64.00  90.00   0.50    2.00    --   79.50  19.00 131.14   52
 38  \w     52.00  79.00   0.50    2.00    --   79.50-104.00  36.37   54
 39  \w     88.00 114.00   0.50    2.00    --   79.50  17.00-160.64   52
 40  \w     83.00 109.00   0.50    2.00    --   79.50-128.00 121.36   52
 41  \w     60.00 102.00   0.50    2.00    --   79.50-126.00-122.03   84
 42  \w     43.00  76.00   0.50    2.00    --   79.50-128.00 121.36   66
 43  \w     87.00 112.00   0.50    2.00    --   79.50  87.00  85.86   50
 44  \w     68.00 116.00   0.50    2.00    --   79.50  21.00 -88.48   96
 45  \w     64.00 111.00   0.50    2.00    --   79.50-130.00  98.95   94
 46  \w     90.00 122.00   0.50    2.00    --   79.50  53.00 -65.36   64
 47  \w     67.00 119.00   0.50    2.00    --   79.50  22.00  60.14  104
 48  \w     68.00 118.00   0.50    2.00    --   79.50 151.00 -20.42  100
 49  \w     70.00 102.00   0.50    2.00    --   79.50  20.00-121.48   64
 50  \w     73.00 102.00   0.50    2.00    --   79.50 134.00 -42.42   58
 51  \w     40.00 117.00   0.50    2.00    --   79.50-140.00  95.57  154
 52  \w     45.00  99.00   0.50    2.00    --   79.50   6.00-115.88  108
 53  \w     47.00 108.00   0.50    2.00    --   79.50-126.00-155.04  122
 54  \w     77.00 113.00   0.50    2.00    --   79.50   3.00  73.65   72
 55  \w     68.00 115.00   0.50    2.00    --   79.50   4.00 -57.79   94
 56  \w     45.00  70.00   0.50    2.00    --   79.50 -68.00 -87.65   50
 57  \w     73.00 109.00   0.50    2.00    --   79.50-127.00 -38.39   72
 58  \w     40.00  69.00   0.50    2.00    --   79.50 -56.00 -59.36   58
 59  \w     60.00  86.00   0.50    2.00    --   79.50  20.00  42.56   52
 60  \w     60.00  92.00   0.50    2.00    --   79.50-101.00 -39.76   64
 61  \w     49.00 104.00   0.50    2.00    --   79.50-119.00 172.16  110
;
_diffrn_measurement_device 'four-circle diffractometer'
_diffrn_measurement_device_type 'XtaLAB Synergy R, DW system, HyPix-Arc 150'
_diffrn_measurement_method '\w scans'
_diffrn_orient_matrix_type 'CrysAlisPro convention (1999,Acta A55,543-557)'
_diffrn_orient_matrix_UB_11 -0.1450679000
_diffrn_orient_matrix_UB_12 -0.0091754000
_diffrn_orient_matrix_UB_13 -0.0012679000
_diffrn_orient_matrix_UB_21 0.0581724000
_diffrn_orient_matrix_UB_22 -0.0019497000
_diffrn_orient_matrix_UB_23 0.1584538000
_diffrn_orient_matrix_UB_31 -0.0175702000
_diffrn_orient_matrix_UB_32 0.0696385000
_diffrn_orient_matrix_UB_33 0.0041697000
_diffrn_radiation_monochromator mirror
_diffrn_radiation_probe x-ray
_diffrn_radiation_type 'Cu K\a'
_diffrn_radiation_wavelength 1.54184
_diffrn_reflns_av_R_equivalents 0.0264
_diffrn_reflns_av_unetI/netI 0.0149
_diffrn_reflns_Laue_measured_fraction_full 1.000
_diffrn_reflns_Laue_measured_fraction_max 0.993
_diffrn_reflns_limit_h_max 13
_diffrn_reflns_limit_h_min -13
_diffrn_reflns_limit_k_max 26
_diffrn_reflns_limit_k_min -18
_diffrn_reflns_limit_l_max 13
_diffrn_reflns_limit_l_min -13
_diffrn_reflns_number 45358
_diffrn_reflns_point_group_measured_fraction_full 1.000
_diffrn_reflns_point_group_measured_fraction_max 0.993
_diffrn_reflns_theta_full 67.684
_diffrn_reflns_theta_max 75.260
_diffrn_reflns_theta_min 4.033
_diffrn_source 'Rotating-anode X-ray tube'
_diffrn_source_type 'Rigaku (Cu) X-ray Source'
_exptl_absorpt_coefficient_mu 0.635
_exptl_absorpt_correction_T_max 1.000
_exptl_absorpt_correction_T_min 0.882
_exptl_absorpt_correction_type gaussian
_exptl_absorpt_process_details
;
CrysAlisPro 1.171.41.108a (Rigaku Oxford Diffraction, 2021)
Numerical absorption correction based on gaussian integration over
a multifaceted crystal model
Empirical absorption correction using spherical harmonics,
implemented in SCALE3 ABSPACK scaling algorithm.
;
_exptl_crystal_colour 'clear colourless'
_exptl_crystal_colour_lustre clear
_exptl_crystal_colour_primary colourless
_exptl_crystal_density_diffrn 1.206
_exptl_crystal_description irregular
_exptl_crystal_F_000 880
_exptl_crystal_size_max 0.1
_exptl_crystal_size_mid 0.1
_exptl_crystal_size_min 0.04
_refine_diff_density_max 0.640
_refine_diff_density_min -0.201
_refine_diff_density_rms 0.044
_refine_ls_extinction_method none
_refine_ls_goodness_of_fit_ref 1.039
_refine_ls_hydrogen_treatment mixed
_refine_ls_matrix_type full
_refine_ls_number_parameters 392
_refine_ls_number_reflns 4621
_refine_ls_number_restraints 30
_refine_ls_restrained_S_all 1.042
_refine_ls_R_factor_all 0.0452
_refine_ls_R_factor_gt 0.0403
_refine_ls_shift/su_max 0.001
_refine_ls_shift/su_mean 0.000
_refine_ls_structure_factor_coef Fsqd
_refine_ls_weighting_details 'w=1/[\s^2^(Fo^2^)+(0.0526P)^2^+1.0601P] where P=(Fo^2^+2Fc^2^)/3'
_refine_ls_weighting_scheme calc
_refine_ls_wR_factor_gt 0.1024
_refine_ls_wR_factor_ref 0.1059
_reflns_Friedel_coverage 0.000
_reflns_number_gt 4122
_reflns_number_total 4621
_reflns_threshold_expression 'I > 2\s(I)'
_cod_data_source_file d1gc04686a2.cif
_cod_data_source_block u077
_cod_depositor_comments 'Adding full bibliography for 7244371.cif.'
_cod_database_code 7244371
_shelx_shelxl_version_number 2018/3
_chemical_oxdiff_formula 'C26 H32 O4'
_chemical_oxdiff_usercomment Zhao_Reiser_QQZ-188
_shelx_space_group_comment
;
The symmetry employed for this shelxl refinement is uniquely defined
by the following loop, which should always be used as a source of
symmetry information in preference to the above space-group names.
They are only intended as comments.
;
_shelx_estimated_absorpt_t_max 0.975
_shelx_estimated_absorpt_t_min 0.939
_reflns_odcompleteness_completeness 98.12
_reflns_odcompleteness_iscentric 1
_reflns_odcompleteness_theta 75.96
_olex2_refinement_description
;
1. Fixed Uiso
 At 1.2 times of:
  All C(H,H) groups
 At 1.5 times of:
  All C(H,H,H) groups
2. Uiso/Uaniso restraints and constraints
C25A \\sim C25 \\sim C26 \\sim C26A: within 1.7A with sigma of 0.005 and sigma
for terminal atoms of 0.005 within 1.7A
3. Others
 Sof(C25A)=Sof(H25C)=Sof(H25D)=Sof(C26A)=Sof(H26D)=Sof(H26E)=Sof(H26F)=1-FVAR(1)
 Sof(C25)=Sof(H25A)=Sof(H25B)=Sof(C26)=Sof(H26A)=Sof(H26B)=Sof(H26C)=FVAR(1)
4.a Secondary CH2 refined with riding coordinates:
 C8(H8A,H8B), C25(H25A,H25B), C25A(H25C,H25D)
4.b Idealised Me refined as rotating group:
 C26(H26A,H26B,H26C), C26A(H26D,H26E,H26F)
;
_olex2_date_sample_data_collection 2021-07-14
_olex2_date_sample_submission 2021-07-13
_olex2_diffrn_ambient_temperature_device 'Oxford Cryosystems CryoStream 700'
_olex2_exptl_crystal_mounting_method 'The crystal was mounted on a MITIGEN holder with inert oil'
_olex2_submission_original_sample_id QQZ-188
_olex2_submission_special_instructions 'No special instructions were received'
_oxdiff_exptl_absorpt_empirical_details
;
Empirical correction (ABSPACK) includes:
- Absorption correction using spherical harmonics
- Frame scaling
- B-factor correction
;
_oxdiff_exptl_absorpt_empirical_full_max 1.761
_oxdiff_exptl_absorpt_empirical_full_min 0.563

loop_
_space_group_symop_operation_xyz
'x, y, z'
'-x, y+1/2, -z+1/2'
'-x, -y, -z'
'x, -y-1/2, z-1/2'

loop_
_atom_site_label
_atom_site_type_symbol
_atom_site_fract_x
_atom_site_fract_y
_atom_site_fract_z
_atom_site_U_iso_or_equiv
_atom_site_adp_type
_atom_site_occupancy
_atom_site_site_symmetry_order
_atom_site_calc_flag
_atom_site_refinement_flags_posn
_atom_site_refinement_flags_adp
_atom_site_refinement_flags_occupancy
_atom_site_disorder_assembly
_atom_site_disorder_group
O2 O 0.30409(9) 0.44631(4) 0.37508(10) 0.0258(2) Uani 1 1 d . . . . .
O4 O 0.21266(10) 0.55306(5) 0.17452(10) 0.0284(2) Uani 1 1 d . . . . .
O1 O 0.09447(10) 0.46080(4) 0.37789(10) 0.0282(2) Uani 1 1 d . . . . .
O3 O 0.41535(11) 0.58640(5) 0.32166(12) 0.0383(3) Uani 1 1 d . . . . .
C11 C 0.41549(11) 0.61451(5) 0.76601(12) 0.0161(2) Uani 1 1 d . . . . .
C4 C 0.33032(11) 0.59931(5) 0.62224(12) 0.0159(2) Uani 1 1 d . . . . .
C5 C 0.35574(12) 0.55304(6) 0.55278(12) 0.0172(2) Uani 1 1 d . . . . .
C14 C 0.59098(11) 0.64041(5) 1.04194(12) 0.0161(2) Uani 1 1 d . . . . .
C10 C 0.10999(12) 0.65213(6) 0.60411(12) 0.0187(2) Uani 1 1 d . . . . .
C21 C 0.20238(12) 0.48013(6) 0.38378(12) 0.0183(2) Uani 1 1 d . . . . .
C1 C 0.24902(12) 0.54677(5) 0.40937(12) 0.0171(2) Uani 1 1 d . . . . .
C16 C 0.43274(12) 0.67417(6) 0.81704(13) 0.0188(2) Uani 1 1 d . . . . .
C6 C 0.25001(13) 0.69296(6) 0.47784(13) 0.0207(3) Uani 1 1 d . . . . .
C15 C 0.51946(13) 0.68643(6) 0.95152(13) 0.0193(2) Uani 1 1 d . . . . .
C24 C 0.30490(13) 0.56465(6) 0.29959(13) 0.0208(3) Uani 1 1 d . . . . .
C2 C 0.13549(12) 0.59013(6) 0.41310(13) 0.0189(3) Uani 1 1 d . . . . .
C12 C 0.48510(13) 0.56827(6) 0.85663(13) 0.0191(2) Uani 1 1 d . . . . .
C3 C 0.20500(11) 0.63626(5) 0.53205(12) 0.0161(2) Uani 1 1 d . . . . .
C13 C 0.57064(12) 0.58085(6) 0.99131(13) 0.0189(2) Uani 1 1 d . . . . .
C17 C 0.69180(12) 0.65609(6) 1.18707(12) 0.0184(2) Uani 1 1 d . . . . .
C18 C 0.74302(14) 0.59951(6) 1.27709(13) 0.0241(3) Uani 1 1 d . . . . .
C9 C 0.07055(13) 0.70833(6) 0.61814(14) 0.0251(3) Uani 1 1 d . . . . .
C7 C 0.20975(14) 0.74912(6) 0.49086(14) 0.0254(3) Uani 1 1 d . . . . .
C20 C 0.62449(15) 0.69862(6) 1.25942(14) 0.0248(3) Uani 1 1 d . . . . .
C19 C 0.81472(14) 0.68871(7) 1.17279(14) 0.0266(3) Uani 1 1 d . . . . .
C22 C 0.28299(16) 0.38052(6) 0.35907(15) 0.0283(3) Uani 1 1 d . . . . .
C8 C 0.11760(17) 0.76394(6) 0.56587(17) 0.0333(3) Uani 1 1 d . . . . .
H8A H 0.166617 0.791039 0.644468 0.040 Uiso 1 1 calc R U . . .
H8B H 0.036948 0.786373 0.503196 0.040 Uiso 1 1 calc R U . . .
C23 C 0.21242(17) 0.36389(7) 0.21077(16) 0.0315(3) Uani 1 1 d . . . . .
C25 C 0.2458(8) 0.5649(5) 0.0535(8) 0.0325(12) Uani 0.683(14) 1 d . U P A 1
H25A H 0.339565 0.550732 0.069862 0.039 Uiso 0.683(14) 1 calc R U P A 1
H25B H 0.240508 0.609130 0.033597 0.039 Uiso 0.683(14) 1 calc R U P A 1
C26 C 0.1441(5) 0.5308(3) -0.0658(4) 0.0398(10) Uani 0.683(14) 1 d . U P A 1
H26A H 0.164272 0.537879 -0.148604 0.060 Uiso 0.683(14) 1 calc R U P A 1
H26B H 0.051782 0.545310 -0.081414 0.060 Uiso 0.683(14) 1 calc R U P A 1
H26C H 0.150268 0.487071 -0.045029 0.060 Uiso 0.683(14) 1 calc R U P A 1
H10 H 0.0768(16) 0.6182(7) 0.6398(16) 0.026(4) Uiso 1 1 d . . . . .
H20A H 0.5929(17) 0.7368(8) 1.2104(17) 0.030(4) Uiso 1 1 d . . . . .
H18A H 0.6654(17) 0.5778(7) 1.2910(17) 0.028(4) Uiso 1 1 d . . . . .
H19A H 0.7862(18) 0.7270(8) 1.1175(18) 0.036(5) Uiso 1 1 d . . . . .
H12 H 0.4728(17) 0.5264(8) 0.8237(17) 0.032(4) Uiso 1 1 d . . . . .
H16 H 0.3858(17) 0.7083(7) 0.7568(17) 0.028(4) Uiso 1 1 d . . . . .
H6 H 0.3158(17) 0.6866(7) 0.4324(17) 0.027(4) Uiso 1 1 d . . . . .
H20B H 0.5443(17) 0.6787(8) 1.2728(17) 0.030(4) Uiso 1 1 d . . . . .
H15 H 0.5292(16) 0.7292(8) 0.9824(16) 0.027(4) Uiso 1 1 d . . . . .
H7 H 0.2403(17) 0.7834(8) 0.4506(18) 0.033(4) Uiso 1 1 d . . . . .
H5 H 0.4348(16) 0.5270(7) 0.5866(16) 0.022(4) Uiso 1 1 d . . . . .
H9 H 0.0088(18) 0.7154(8) 0.6685(18) 0.034(4) Uiso 1 1 d . . . . .
H2A H 0.0663(16) 0.5652(7) 0.4366(16) 0.023(4) Uiso 1 1 d . . . . .
H13 H 0.6152(16) 0.5467(7) 1.0519(16) 0.024(4) Uiso 1 1 d . . . . .
H18B H 0.8096(17) 0.6118(8) 1.3695(18) 0.030(4) Uiso 1 1 d . . . . .
H2B H 0.0885(16) 0.6112(7) 0.3231(17) 0.026(4) Uiso 1 1 d . . . . .
H22A H 0.2289(18) 0.3671(8) 0.4142(19) 0.037(5) Uiso 1 1 d . . . . .
H19B H 0.8592(17) 0.6608(8) 1.1263(18) 0.032(4) Uiso 1 1 d . . . . .
H18C H 0.7935(17) 0.5717(8) 1.2379(17) 0.028(4) Uiso 1 1 d . . . . .
H19C H 0.8826(18) 0.6990(8) 1.2661(19) 0.034(4) Uiso 1 1 d . . . . .
H20C H 0.6926(18) 0.7096(8) 1.3543(19) 0.037(5) Uiso 1 1 d . . . . .
H23A H 0.265(2) 0.3808(10) 0.155(2) 0.057(6) Uiso 1 1 d . . . . .
H22B H 0.3754(19) 0.3621(8) 0.3982(18) 0.036(5) Uiso 1 1 d . . . . .
H23B H 0.122(2) 0.3807(9) 0.175(2) 0.045(5) Uiso 1 1 d . . . . .
H23C H 0.207(2) 0.3164(10) 0.203(2) 0.053(6) Uiso 1 1 d . . . . .
C25A C 0.2722(17) 0.5684(13) 0.0725(18) 0.0316(18) Uani 0.317(14) 1 d . U P A 2
H25C H 0.352503 0.542458 0.084253 0.038 Uiso 0.317(14) 1 calc R U P A 2
H25D H 0.300432 0.611781 0.080292 0.038 Uiso 0.317(14) 1 calc R U P A 2
C26A C 0.1589(10) 0.5563(6) -0.0635(9) 0.0380(14) Uani 0.317(14) 1 d . U P A 2
H26D H 0.191952 0.563107 -0.138071 0.057 Uiso 0.317(14) 1 calc R U P A 2
H26E H 0.082385 0.583818 -0.074763 0.057 Uiso 0.317(14) 1 calc R U P A 2
H26F H 0.128326 0.513896 -0.066254 0.057 Uiso 0.317(14) 1 calc R U P A 2

loop_
_atom_site_aniso_label
_atom_site_aniso_U_11
_atom_site_aniso_U_22
_atom_site_aniso_U_33
_atom_site_aniso_U_23
_atom_site_aniso_U_13
_atom_site_aniso_U_12
O2 0.0233(5) 0.0173(4) 0.0351(5) -0.0056(4) 0.0088(4) -0.0008(4)
O4 0.0291(5) 0.0394(6) 0.0175(4) 0.0009(4) 0.0097(4) 0.0025(4)
O1 0.0257(5) 0.0261(5) 0.0350(5) -0.0044(4) 0.0139(4) -0.0087(4)
O3 0.0337(6) 0.0468(7) 0.0404(6) -0.0047(5) 0.0206(5) -0.0176(5)
C11 0.0128(5) 0.0169(6) 0.0174(5) -0.0011(4) 0.0046(4) -0.0020(4)
C4 0.0123(5) 0.0160(5) 0.0180(6) 0.0009(4) 0.0039(4) -0.0025(4)
C5 0.0125(5) 0.0176(6) 0.0188(6) -0.0010(4) 0.0027(4) -0.0009(4)
C14 0.0146(5) 0.0178(6) 0.0162(5) -0.0016(4) 0.0061(4) -0.0025(4)
C10 0.0145(5) 0.0225(6) 0.0184(6) 0.0007(5) 0.0054(5) -0.0004(5)
C21 0.0189(6) 0.0208(6) 0.0129(5) -0.0015(4) 0.0031(4) -0.0026(5)
C1 0.0146(5) 0.0179(6) 0.0169(6) -0.0018(4) 0.0039(5) -0.0015(4)
C16 0.0183(6) 0.0154(6) 0.0200(6) 0.0004(5) 0.0041(5) 0.0018(4)
C6 0.0200(6) 0.0228(6) 0.0189(6) 0.0023(5) 0.0070(5) -0.0008(5)
C15 0.0194(6) 0.0154(6) 0.0207(6) -0.0032(5) 0.0048(5) -0.0004(4)
C24 0.0230(6) 0.0179(6) 0.0226(6) -0.0003(5) 0.0100(5) 0.0012(5)
C2 0.0138(5) 0.0216(6) 0.0179(6) -0.0027(5) 0.0019(5) 0.0004(5)
C12 0.0212(6) 0.0138(6) 0.0196(6) -0.0014(5) 0.0046(5) -0.0028(5)
C3 0.0136(5) 0.0170(6) 0.0160(5) 0.0002(4) 0.0037(4) 0.0003(4)
C13 0.0205(6) 0.0162(6) 0.0178(6) 0.0019(5) 0.0046(5) -0.0001(5)
C17 0.0175(6) 0.0206(6) 0.0161(6) -0.0016(5) 0.0051(5) -0.0031(5)
C18 0.0254(6) 0.0263(7) 0.0162(6) 0.0002(5) 0.0028(5) -0.0003(5)
C9 0.0214(6) 0.0285(7) 0.0264(7) 0.0000(5) 0.0102(5) 0.0049(5)
C7 0.0288(7) 0.0206(6) 0.0257(6) 0.0064(5) 0.0089(5) 0.0012(5)
C20 0.0296(7) 0.0241(7) 0.0213(6) -0.0064(5) 0.0101(5) -0.0026(5)
C19 0.0202(6) 0.0348(8) 0.0222(6) -0.0010(6) 0.0049(5) -0.0092(6)
C22 0.0340(8) 0.0175(6) 0.0299(7) -0.0017(5) 0.0078(6) -0.0001(6)
C8 0.0410(8) 0.0219(7) 0.0402(8) 0.0037(6) 0.0186(7) 0.0097(6)
C23 0.0387(8) 0.0247(7) 0.0294(7) -0.0048(6) 0.0110(6) 0.0002(6)
C25 0.049(3) 0.0332(18) 0.021(2) 0.0079(18) 0.0197(18) 0.013(2)
C26 0.0458(16) 0.050(3) 0.0190(10) 0.0016(16) 0.0073(10) 0.0187(19)
C25A 0.037(4) 0.040(3) 0.020(3) 0.008(3) 0.013(3) 0.011(3)
C26A 0.042(2) 0.050(3) 0.024(2) 0.006(3) 0.0136(18) 0.011(3)

loop_
_atom_type_symbol
_atom_type_description
_atom_type_scat_dispersion_real
_atom_type_scat_dispersion_imag
_atom_type_scat_source
C C 0.0181 0.0091 'International Tables Vol C Tables 4.2.6.8 and 6.1.1.4'
H H 0.0000 0.0000 'International Tables Vol C Tables 4.2.6.8 and 6.1.1.4'
O O 0.0492 0.0322 'International Tables Vol C Tables 4.2.6.8 and 6.1.1.4'

loop_
_exptl_crystal_face_index_h
_exptl_crystal_face_index_k
_exptl_crystal_face_index_l
_exptl_crystal_face_perp_dist
-2 4 6 0.0352
1 4 -6 0.0399
0 -13 2 0.0645
-4 8 -2 0.0187
-4 -2 -3 0.0336
-6 7 1 0.0220
-5 -8 1 0.0330
7 2 -1 0.0103
-7 -2 3 0.0289
2 13 -3 0.0360
1 -14 -1 0.0579

loop_
_geom_angle_atom_site_label_1
_geom_angle_atom_site_label_2
_geom_angle_atom_site_label_3
_geom_angle
_geom_angle_site_symmetry_1
_geom_angle_site_symmetry_3
_geom_angle_publ_flag
C21 O2 C22 117.65(10) . . ?
C24 O4 C25 119.7(3) . . ?
C24 O4 C25A 108.5(7) . . ?
C16 C11 C4 122.96(11) . . ?
C12 C11 C4 119.71(11) . . ?
C12 C11 C16 117.33(11) . . ?
C11 C4 C3 124.35(10) . . ?
C5 C4 C11 123.99(11) . . ?
C5 C4 C3 111.61(10) . . ?
C4 C5 C1 112.63(10) . . ?
C4 C5 H5 125.1(9) . . ?
C1 C5 H5 122.3(9) . . ?
C15 C14 C17 120.61(11) . . ?
C13 C14 C15 116.80(11) . . ?
C13 C14 C17 122.52(11) . . ?
C3 C10 H10 115.2(10) . . ?
C9 C10 C3 124.50(12) . . ?
C9 C10 H10 120.3(10) . . ?
O2 C21 C1 109.07(10) . . ?
O1 C21 O2 125.10(12) . . ?
O1 C21 C1 125.77(11) . . ?
C5 C1 C21 109.40(10) . . ?
C5 C1 C24 111.79(10) . . ?
C5 C1 C2 102.51(9) . . ?
C21 C1 C2 112.94(10) . . ?
C24 C1 C21 107.59(10) . . ?
C24 C1 C2 112.60(10) . . ?
C11 C16 H16 120.2(10) . . ?
C15 C16 C11 120.70(11) . . ?
C15 C16 H16 119.1(10) . . ?
C3 C6 H6 116.1(9) . . ?
C7 C6 C3 124.42(12) . . ?
C7 C6 H6 119.5(9) . . ?
C14 C15 H15 120.1(10) . . ?
C16 C15 C14 122.15(11) . . ?
C16 C15 H15 117.8(9) . . ?
O4 C24 C1 110.20(10) . . ?
O3 C24 O4 124.44(12) . . ?
O3 C24 C1 125.36(12) . . ?
C1 C2 C3 106.39(9) . . ?
C1 C2 H2A 108.2(9) . . ?
C1 C2 H2B 112.2(9) . . ?
C3 C2 H2A 108.7(9) . . ?
C3 C2 H2B 112.0(9) . . ?
H2A C2 H2B 109.2(13) . . ?
C11 C12 H12 118.5(10) . . ?
C13 C12 C11 121.58(11) . . ?
C13 C12 H12 119.9(10) . . ?
C4 C3 C2 100.89(9) . . ?
C10 C3 C4 113.31(10) . . ?
C10 C3 C6 111.11(10) . . ?
C10 C3 C2 110.37(10) . . ?
C6 C3 C4 110.11(9) . . ?
C6 C3 C2 110.63(10) . . ?
C14 C13 H13 120.0(9) . . ?
C12 C13 C14 121.41(11) . . ?
C12 C13 H13 118.5(9) . . ?
C14 C17 C20 110.36(10) . . ?
C14 C17 C19 107.81(10) . . ?
C18 C17 C14 112.57(10) . . ?
C18 C17 C20 108.09(10) . . ?
C18 C17 C19 108.70(11) . . ?
C20 C17 C19 109.26(11) . . ?
C17 C18 H18A 110.7(9) . . ?
C17 C18 H18B 109.8(10) . . ?
C17 C18 H18C 111.3(10) . . ?
H18A C18 H18B 107.7(13) . . ?
H18A C18 H18C 111.3(14) . . ?
H18B C18 H18C 105.9(13) . . ?
C10 C9 C8 123.73(12) . . ?
C10 C9 H9 120.0(10) . . ?
C8 C9 H9 116.2(10) . . ?
C6 C7 C8 123.49(12) . . ?
C6 C7 H7 120.0(10) . . ?
C8 C7 H7 116.5(10) . . ?
C17 C20 H20A 113.1(10) . . ?
C17 C20 H20B 112.0(10) . . ?
C17 C20 H20C 109.8(10) . . ?
H20A C20 H20B 107.8(14) . . ?
H20A C20 H20C 106.9(14) . . ?
H20B C20 H20C 106.9(14) . . ?
C17 C19 H19A 111.4(10) . . ?
C17 C19 H19B 109.3(10) . . ?
C17 C19 H19C 109.4(10) . . ?
H19A C19 H19B 108.9(14) . . ?
H19A C19 H19C 109.2(14) . . ?
H19B C19 H19C 108.6(14) . . ?
O2 C22 C23 110.83(12) . . ?
O2 C22 H22A 108.7(10) . . ?
O2 C22 H22B 105.7(10) . . ?
C23 C22 H22A 111.1(10) . . ?
C23 C22 H22B 111.1(10) . . ?
H22A C22 H22B 109.2(14) . . ?
C9 C8 C7 112.68(11) . . ?
C9 C8 H8A 109.1 . . ?
C9 C8 H8B 109.1 . . ?
C7 C8 H8A 109.1 . . ?
C7 C8 H8B 109.1 . . ?
H8A C8 H8B 107.8 . . ?
C22 C23 H23A 110.1(12) . . ?
C22 C23 H23B 110.6(12) . . ?
C22 C23 H23C 108.4(12) . . ?
H23A C23 H23B 108.1(17) . . ?
H23A C23 H23C 110.2(17) . . ?
H23B C23 H23C 109.4(16) . . ?
O4 C25 H25A 110.1 . . ?
O4 C25 H25B 110.1 . . ?
O4 C25 C26 107.8(6) . . ?
H25A C25 H25B 108.5 . . ?
C26 C25 H25A 110.1 . . ?
C26 C25 H25B 110.2 . . ?
C25 C26 H26A 109.5 . . ?
C25 C26 H26B 109.5 . . ?
C25 C26 H26C 109.5 . . ?
H26A C26 H26B 109.5 . . ?
H26A C26 H26C 109.5 . . ?
H26B C26 H26C 109.5 . . ?
O4 C25A H25C 110.9 . . ?
O4 C25A H25D 110.9 . . ?
O4 C25A C26A 104.1(12) . . ?
H25C C25A H25D 109.0 . . ?
C26A C25A H25C 110.9 . . ?
C26A C25A H25D 110.9 . . ?
C25A C26A H26D 109.5 . . ?
C25A C26A H26E 109.5 . . ?
C25A C26A H26F 109.5 . . ?
H26D C26A H26E 109.5 . . ?
H26D C26A H26F 109.5 . . ?
H26E C26A H26F 109.5 . . ?

loop_
_geom_bond_atom_site_label_1
_geom_bond_atom_site_label_2
_geom_bond_distance
_geom_bond_site_symmetry_2
_geom_bond_publ_flag
O2 C21 1.3364(15) . ?
O2 C22 1.4596(16) . ?
O4 C24 1.3325(16) . ?
O4 C25 1.459(10) . ?
O4 C25A 1.47(2) . ?
O1 C21 1.1959(15) . ?
O3 C24 1.2000(16) . ?
C11 C4 1.4749(16) . ?
C11 C16 1.3991(17) . ?
C11 C12 1.3955(17) . ?
C4 C5 1.3333(17) . ?
C4 C3 1.5379(16) . ?
C5 C1 1.5098(16) . ?
C5 H5 0.963(16) . ?
C14 C15 1.3967(17) . ?
C14 C13 1.3956(17) . ?
C14 C17 1.5338(16) . ?
C10 C3 1.5055(16) . ?
C10 C9 1.3263(19) . ?
C10 H10 0.957(17) . ?
C21 C1 1.5331(16) . ?
C1 C24 1.5279(17) . ?
C1 C2 1.5422(16) . ?
C16 C15 1.3895(17) . ?
C16 H16 0.984(17) . ?
C6 C3 1.5154(17) . ?
C6 C7 1.3262(19) . ?
C6 H6 0.989(17) . ?
C15 H15 0.984(17) . ?
C2 C3 1.5591(16) . ?
C2 H2A 1.014(16) . ?
C2 H2B 0.999(16) . ?
C12 C13 1.3892(17) . ?
C12 H12 0.971(17) . ?
C13 H13 0.981(16) . ?
C17 C18 1.5295(18) . ?
C17 C20 1.5343(17) . ?
C17 C19 1.5380(17) . ?
C18 H18A 1.005(17) . ?
C18 H18B 0.997(17) . ?
C18 H18C 0.995(17) . ?
C9 C8 1.496(2) . ?
C9 H9 0.992(18) . ?
C7 C8 1.498(2) . ?
C7 H7 0.973(18) . ?
C20 H20A 0.974(17) . ?
C20 H20B 1.008(17) . ?
C20 H20C 1.014(19) . ?
C19 H19A 1.000(19) . ?
C19 H19B 1.002(18) . ?
C19 H19C 0.998(18) . ?
C22 C23 1.495(2) . ?
C22 H22A 0.997(19) . ?
C22 H22B 0.993(18) . ?
C8 H8A 0.9900 . ?
C8 H8B 0.9900 . ?
C23 H23A 1.02(2) . ?
C23 H23B 0.96(2) . ?
C23 H23C 1.04(2) . ?
C25 H25A 0.9900 . ?
C25 H25B 0.9900 . ?
C25 C26 1.506(7) . ?
C26 H26A 0.9800 . ?
C26 H26B 0.9800 . ?
C26 H26C 0.9800 . ?
C25A H25C 0.9900 . ?
C25A H25D 0.9900 . ?
C25A C26A 1.502(15) . ?
C26A H26D 0.9800 . ?
C26A H26E 0.9800 . ?
C26A H26F 0.9800 . ?

loop_
_geom_torsion_atom_site_label_1
_geom_torsion_atom_site_label_2
_geom_torsion_atom_site_label_3
_geom_torsion_atom_site_label_4
_geom_torsion
_geom_torsion_site_symmetry_1
_geom_torsion_site_symmetry_2
_geom_torsion_site_symmetry_3
_geom_torsion_site_symmetry_4
_geom_torsion_publ_flag
O2 C21 C1 C5 -69.66(12) . . . . ?
O2 C21 C1 C24 51.97(12) . . . . ?
O2 C21 C1 C2 176.86(10) . . . . ?
O1 C21 C1 C5 107.61(14) . . . . ?
O1 C21 C1 C24 -130.75(13) . . . . ?
O1 C21 C1 C2 -5.86(17) . . . . ?
C11 C4 C5 C1 177.92(10) . . . . ?
C11 C4 C3 C10 -46.54(15) . . . . ?
C11 C4 C3 C6 78.59(13) . . . . ?
C11 C4 C3 C2 -164.50(11) . . . . ?
C11 C16 C15 C14 -1.08(19) . . . . ?
C11 C12 C13 C14 -0.12(19) . . . . ?
C4 C11 C16 C15 -176.79(11) . . . . ?
C4 C11 C12 C13 177.41(11) . . . . ?
C4 C5 C1 C21 -131.39(11) . . . . ?
C4 C5 C1 C24 109.54(12) . . . . ?
C4 C5 C1 C2 -11.30(13) . . . . ?
C5 C4 C3 C10 135.83(11) . . . . ?
C5 C4 C3 C6 -99.04(12) . . . . ?
C5 C4 C3 C2 17.87(13) . . . . ?
C5 C1 C24 O4 174.04(10) . . . . ?
C5 C1 C24 O3 -6.42(18) . . . . ?
C5 C1 C2 C3 21.96(12) . . . . ?
C10 C9 C8 C7 2.3(2) . . . . ?
C21 O2 C22 C23 85.88(15) . . . . ?
C21 C1 C24 O4 53.91(13) . . . . ?
C21 C1 C24 O3 -126.56(14) . . . . ?
C21 C1 C2 C3 139.56(10) . . . . ?
C1 C2 C3 C4 -23.94(12) . . . . ?
C1 C2 C3 C10 -144.02(10) . . . . ?
C1 C2 C3 C6 92.59(11) . . . . ?
C16 C11 C4 C5 148.31(12) . . . . ?
C16 C11 C4 C3 -29.04(17) . . . . ?
C16 C11 C12 C13 -1.42(18) . . . . ?
C6 C7 C8 C9 -2.9(2) . . . . ?
C15 C14 C13 C12 1.08(18) . . . . ?
C15 C14 C17 C18 171.28(11) . . . . ?
C15 C14 C17 C20 50.42(15) . . . . ?
C15 C14 C17 C19 -68.84(14) . . . . ?
C24 O4 C25 C26 163.1(4) . . . . ?
C24 O4 C25A C26A -177.7(11) . . . . ?
C24 C1 C2 C3 -98.32(11) . . . . ?
C2 C1 C24 O4 -71.18(13) . . . . ?
C2 C1 C24 O3 108.35(15) . . . . ?
C12 C11 C4 C5 -30.46(17) . . . . ?
C12 C11 C4 C3 152.19(11) . . . . ?
C12 C11 C16 C15 2.00(18) . . . . ?
C3 C4 C5 C1 -4.44(14) . . . . ?
C3 C10 C9 C8 -1.1(2) . . . . ?
C3 C6 C7 C8 2.2(2) . . . . ?
C13 C14 C15 C16 -0.49(18) . . . . ?
C13 C14 C17 C18 -11.80(16) . . . . ?
C13 C14 C17 C20 -132.66(12) . . . . ?
C13 C14 C17 C19 108.08(13) . . . . ?
C17 C14 C15 C16 176.60(11) . . . . ?
C17 C14 C13 C12 -175.95(11) . . . . ?
C9 C10 C3 C4 124.71(13) . . . . ?
C9 C10 C3 C6 0.12(17) . . . . ?
C9 C10 C3 C2 -122.99(13) . . . . ?
C7 C6 C3 C4 -127.06(13) . . . . ?
C7 C6 C3 C10 -0.69(17) . . . . ?
C7 C6 C3 C2 122.27(13) . . . . ?
C22 O2 C21 O1 -0.92(18) . . . . ?
C22 O2 C21 C1 176.38(10) . . . . ?
C25 O4 C24 O3 2.3(5) . . . . ?
C25 O4 C24 C1 -178.1(5) . . . . ?
C25A O4 C24 O3 2.8(11) . . . . ?
C25A O4 C24 C1 -177.7(11) . . . . ?

loop_
_exptl_oxdiff_crystal_face_indexfrac_h
_exptl_oxdiff_crystal_face_indexfrac_k
_exptl_oxdiff_crystal_face_indexfrac_l
_exptl_oxdiff_crystal_face_x
_exptl_oxdiff_crystal_face_y
_exptl_oxdiff_crystal_face_z
-1.8079 4.3693 6.4411 0.2140 0.9069 0.3629
1.4046 3.5585 -6.4905 -0.2282 -0.9537 0.1961
0.2108 -13.4196 2.0090 0.0900 0.3568 -0.9298
-4.0237 7.8407 -2.2459 0.5146 -0.6052 0.6073
-4.3555 -1.5712 -3.2056 0.6503 -0.7582 -0.0463
-5.8143 7.0960 1.0338 0.7771 -0.1883 0.6006
-5.4008 -8.1867 0.6087 0.8578 -0.2018 -0.4727
6.6130 1.5921 -0.9459 -0.9727 0.2317 -0.0093
-6.7857 -1.7572 2.9759 0.9967 0.0802 0.0093
2.1741 12.9121 -2.5477 -0.4306 -0.3024 0.8504
0.9511 -14.0762 -0.6627 -0.0080 -0.0222 -0.9997
